data_7055400
loop_
_publ_author_name
'\<Svec, Petr'
'Barto\<s, Karel'
'R\%u\<zi\<ckov\'a, Zde\<nka'
'Cu\<r\'inov\'a, Petra'
'Du\<sek, Libor'
'Turek, Jan'
'De Proft, Frank'
'R\%u\<zi\<cka, Ale\<s'

_publ_section_title
;
 C,N-Chelated organotin(iv) azides: synthesis, structure and use within
 click chemistry
;
_journal_issue 7
_journal_name_full 'New J. Chem.'
_journal_page_first 5808
_journal_paper_doi 10.1039/C5NJ03187G
_journal_volume 40
_journal_year 2016
_chemical_formula_moiety 'C26 H31 N5 Sn'
_chemical_formula_sum 'C26 H31 N5 Sn'
_chemical_formula_weight 532.25
_chemical_name_systematic
; 
 ? 
;
_space_group_IT_number 15
_symmetry_cell_setting monoclinic
_symmetry_space_group_name_Hall '-C 2yc'
_symmetry_space_group_name_H-M 'C 1 2/c 1'
_atom_sites_solution_hydrogens geom
_atom_sites_solution_primary direct
_atom_sites_solution_secondary difmap
_audit_creation_method SHELXL-97
_audit_update_record
;
2015-10-22 deposited with the CCDC.
2016-02-29 downloaded from the CCDC.
;
_cell_angle_alpha 90
_cell_angle_beta 103.131(2)
_cell_angle_gamma 90
_cell_formula_units_Z 8
_cell_length_a 32.4123(5)
_cell_length_b 9.6582(3)
_cell_length_c 16.3820(3)
_cell_measurement_reflns_used 20811
_cell_measurement_temperature 150(1)
_cell_measurement_theta_max 27.5
_cell_measurement_theta_min 1
_cell_volume 4994.2(2)
_computing_cell_refinement 'COLLECT and DENZO'
_computing_data_collection 'COLLECT (Hooft, 1998) and DENZO (Otwinowski & Minor, 1997)'
_computing_data_reduction 'COLLECT and DENZO'
_computing_molecular_graphics 'PLATON (Spek, 2003)'
_computing_publication_material 'SHELXL-97 (Sheldrick, 2008)'
_computing_structure_refinement 'SHELXL-97 (Sheldrick, 1997)'
_computing_structure_solution 'SIR92 (Altomare et al., 1994)'
_diffrn_ambient_temperature 150(1)
_diffrn_detector_area_resol_mean 9.091
_diffrn_measured_fraction_theta_full 0.980
_diffrn_measured_fraction_theta_max 0.980
_diffrn_measurement_device_type 'Bruker Nonius KappaCCD area detector'
_diffrn_measurement_method '\f and \w scans to fill the Ewald sphere'
_diffrn_radiation_monochromator graphite
_diffrn_radiation_source 'fine-focus sealed tube'
_diffrn_radiation_type MoK\a
_diffrn_radiation_wavelength 0.71073
_diffrn_reflns_av_R_equivalents 0.0216
_diffrn_reflns_av_sigmaI/netI 0.0211
_diffrn_reflns_limit_h_max 42
_diffrn_reflns_limit_h_min -41
_diffrn_reflns_limit_k_max 12
_diffrn_reflns_limit_k_min -12
_diffrn_reflns_limit_l_max 21
_diffrn_reflns_limit_l_min -20
_diffrn_reflns_number 20709
_diffrn_reflns_theta_full 27.50
_diffrn_reflns_theta_max 27.50
_diffrn_reflns_theta_min 2.21
_diffrn_standards_number 0
_exptl_absorpt_coefficient_mu 1.045
_exptl_absorpt_correction_T_max 0.877
_exptl_absorpt_correction_T_min 0.792
_exptl_absorpt_correction_type integration
_exptl_absorpt_process_details
;
Gaussian integration (Coppens, 1970)
;
_exptl_crystal_colour colourless
_exptl_crystal_density_diffrn 1.416
_exptl_crystal_density_method 'not measured'
_exptl_crystal_description block
_exptl_crystal_F_000 2176
_exptl_crystal_size_max 0.33
_exptl_crystal_size_mid 0.24
_exptl_crystal_size_min 0.20
_refine_diff_density_max 0.979
_refine_diff_density_min -0.878
_refine_diff_density_rms 0.075
_refine_ls_extinction_method none
_refine_ls_goodness_of_fit_ref 1.142
_refine_ls_hydrogen_treatment constr
_refine_ls_matrix_type full
_refine_ls_number_parameters 289
_refine_ls_number_reflns 5625
_refine_ls_number_restraints 0
_refine_ls_restrained_S_all 1.142
_refine_ls_R_factor_all 0.0347
_refine_ls_R_factor_gt 0.0244
_refine_ls_shift/su_max 0.001
_refine_ls_shift/su_mean 0.000
_refine_ls_structure_factor_coef Fsqd
_refine_ls_weighting_details 'calc w=1/[\s^2^(Fo^2^)+(0.0167P)^2^+12.9741P] where P=(Fo^2^+2Fc^2^)/3'
_refine_ls_weighting_scheme calc
_refine_ls_wR_factor_gt 0.0539
_refine_ls_wR_factor_ref 0.0615
_reflns_number_gt 4845
_reflns_number_total 5625
_reflns_threshold_expression >2sigma(I)
_cod_data_source_file c5nj03187g2.cif
_cod_data_source_block shelxl
_cod_depositor_comments 'Adding full bibliography for 7055396--7055402.cif.'
_cod_original_sg_symbol_H-M 'C 2/c'
_cod_database_code 7055400

loop_
_symmetry_equiv_pos_as_xyz
'x, y, z'
'-x, y, -z+1/2'
'x+1/2, y+1/2, z'
'-x+1/2, y+1/2, -z+1/2'
'-x, -y, -z'
'x, -y, z-1/2'
'-x+1/2, -y+1/2, -z'
'x+1/2, -y+1/2, z-1/2'

loop_
_atom_site_label
_atom_site_type_symbol
_atom_site_fract_x
_atom_site_fract_y
_atom_site_fract_z
_atom_site_U_iso_or_equiv
_atom_site_adp_type
_atom_site_occupancy
_atom_site_symmetry_multiplicity
_atom_site_calc_flag
_atom_site_refinement_flags
Sn1 Sn 0.347321(4) 0.019705(14) 0.631143(9) 0.01832(5) Uani 1 1 d .
N2 N 0.37939(6) 0.14095(19) 0.74285(12) 0.0210(4) Uani 1 1 d .
N5 N 0.42003(6) 0.1174(2) 0.78112(12) 0.0254(4) Uani 1 1 d .
N4 N 0.39576(6) 0.3051(2) 0.83207(12) 0.0251(4) Uani 1 1 d .
N3 N 0.36466(6) 0.25313(19) 0.77253(12) 0.0234(4) Uani 1 1 d .
N1 N 0.32178(7) -0.0899(2) 0.48889(13) 0.0319(5) Uani 1 1 d .
C15 C 0.28535(7) 0.0274(2) 0.65388(14) 0.0223(4) Uani 1 1 d .
C10 C 0.42913(7) 0.2206(2) 0.83593(14) 0.0211(4) Uani 1 1 d .
C21 C 0.38239(8) -0.1642(2) 0.66725(14) 0.0247(5) Uani 1 1 d .
C11 C 0.47155(7) 0.2405(3) 0.89551(15) 0.0272(5) Uani 1 1 d .
C16 C 0.27280(8) -0.0663(3) 0.70751(15) 0.0291(5) Uani 1 1 d .
H16 H 0.2922 -0.1297 0.7368 0.035 Uiso 1 1 d R
C17 C 0.23138(8) -0.0679(3) 0.71776(16) 0.0340(6) Uani 1 1 d .
H17 H 0.2233 -0.1311 0.7541 0.041 Uiso 1 1 d R
C18 C 0.20236(8) 0.0248(3) 0.67449(17) 0.0338(6) Uani 1 1 d .
H18 H 0.1745 0.0225 0.6804 0.041 Uiso 1 1 d R
C8 C 0.28260(9) -0.0252(3) 0.44158(18) 0.0407(7) Uani 1 1 d .
H8A H 0.2760 -0.0607 0.3854 0.049 Uiso 1 1 d R
H8B H 0.2864 0.0733 0.4402 0.049 Uiso 1 1 d R
H8C H 0.2599 -0.0462 0.4682 0.049 Uiso 1 1 d R
C2 C 0.37050(8) 0.0967(3) 0.46948(15) 0.0287(5) Uani 1 1 d .
C6 C 0.37964(8) 0.2914(3) 0.56329(16) 0.0289(5) Uani 1 1 d .
H6 H 0.3778 0.3301 0.6143 0.035 Uiso 1 1 d R
C1 C 0.36804(7) 0.1542(2) 0.54602(14) 0.0228(5) Uani 1 1 d .
C7 C 0.35749(9) -0.0518(3) 0.45072(16) 0.0368(6) Uani 1 1 d .
H7A H 0.3814 -0.1121 0.4722 0.044 Uiso 1 1 d R
H7B H 0.3490 -0.0648 0.3905 0.044 Uiso 1 1 d R
C20 C 0.25564(8) 0.1223(3) 0.61213(18) 0.0337(6) Uani 1 1 d .
H20 H 0.2635 0.1879 0.5770 0.040 Uiso 1 1 d R
C9 C 0.31646(12) -0.2416(3) 0.4864(2) 0.0547(9) Uani 1 1 d .
H9A H 0.2939 -0.2665 0.5128 0.066 Uiso 1 1 d R
H9B H 0.3423 -0.2847 0.5157 0.066 Uiso 1 1 d R
H9C H 0.3097 -0.2723 0.4292 0.066 Uiso 1 1 d R
C22 C 0.42461(9) -0.1692(3) 0.66521(17) 0.0365(6) Uani 1 1 d .
H22 H 0.4384 -0.0900 0.6529 0.044 Uiso 1 1 d R
C5 C 0.39414(8) 0.3712(3) 0.50526(18) 0.0386(6) Uani 1 1 d .
H5 H 0.4012 0.4638 0.5164 0.046 Uiso 1 1 d R
C3 C 0.38610(9) 0.1769(3) 0.41242(17) 0.0403(7) Uani 1 1 d .
H3 H 0.3886 0.1387 0.3616 0.048 Uiso 1 1 d R
C19 C 0.21439(9) 0.1205(3) 0.62249(19) 0.0393(6) Uani 1 1 d .
H19 H 0.1948 0.1842 0.5941 0.047 Uiso 1 1 d R
C4 C 0.39793(9) 0.3126(4) 0.43061(18) 0.0437(7) Uani 1 1 d .
H4 H 0.4085 0.3647 0.3922 0.052 Uiso 1 1 d R
C24 C 0.42667(14) -0.4111(4) 0.70165(19) 0.0607(11) Uani 1 1 d .
H24 H 0.4414 -0.4942 0.7119 0.073 Uiso 1 1 d R
C23 C 0.44679(11) -0.2945(4) 0.6820(2) 0.0538(9) Uani 1 1 d .
H23 H 0.4752 -0.2991 0.6799 0.065 Uiso 1 1 d R
C26 C 0.36341(11) -0.2838(3) 0.68798(17) 0.0392(7) Uani 1 1 d .
H26 H 0.3349 -0.2819 0.6897 0.047 Uiso 1 1 d R
C14 C 0.50256(11) 0.1307(4) 0.8828(2) 0.0674(11) Uani 1 1 d .
H14A H 0.4908 0.0409 0.8885 0.081 Uiso 1 1 d R
H14B H 0.5285 0.1417 0.9243 0.081 Uiso 1 1 d R
H14C H 0.5081 0.1394 0.8279 0.081 Uiso 1 1 d R
C13 C 0.48849(12) 0.3837(4) 0.8821(3) 0.0754(13) Uani 1 1 d .
H13A H 0.4928 0.3894 0.8261 0.090 Uiso 1 1 d R
H13B H 0.5149 0.3988 0.9215 0.090 Uiso 1 1 d R
H13C H 0.4685 0.4530 0.8897 0.090 Uiso 1 1 d R
C25 C 0.38566(14) -0.4059(3) 0.7056(2) 0.0561(10) Uani 1 1 d .
H25 H 0.3726 -0.4843 0.7209 0.067 Uiso 1 1 d R
C12 C 0.46606(11) 0.2352(5) 0.9849(2) 0.0607(10) Uani 1 1 d .
H12A H 0.4464 0.3053 0.9933 0.073 Uiso 1 1 d R
H12B H 0.4930 0.2504 1.0228 0.073 Uiso 1 1 d R
H12C H 0.4554 0.1457 0.9952 0.073 Uiso 1 1 d R

loop_
_atom_site_aniso_label
_atom_site_aniso_U_11
_atom_site_aniso_U_22
_atom_site_aniso_U_33
_atom_site_aniso_U_23
_atom_site_aniso_U_13
_atom_site_aniso_U_12
Sn1 0.01664(8) 0.01751(8) 0.02042(8) -0.00002(6) 0.00340(5) 0.00131(5)
N2 0.0192(9) 0.0225(9) 0.0203(9) -0.0003(7) 0.0026(7) 0.0015(7)
N5 0.0204(10) 0.0287(10) 0.0252(10) -0.0041(8) 0.0010(8) 0.0034(8)
N4 0.0261(10) 0.0222(10) 0.0257(10) -0.0028(8) 0.0027(8) 0.0015(8)
N3 0.0235(10) 0.0209(9) 0.0255(10) -0.0001(7) 0.0047(8) 0.0025(7)
N1 0.0392(13) 0.0249(11) 0.0277(11) -0.0050(8) -0.0001(9) 0.0010(9)
C15 0.0166(10) 0.0251(11) 0.0253(11) -0.0050(9) 0.0049(8) -0.0016(8)
C10 0.0224(11) 0.0208(11) 0.0200(11) 0.0011(8) 0.0047(9) 0.0001(8)
C21 0.0305(13) 0.0230(11) 0.0201(11) -0.0009(8) 0.0046(9) 0.0058(9)
C11 0.0216(12) 0.0317(13) 0.0263(12) -0.0010(9) 0.0015(9) -0.0005(9)
C16 0.0269(12) 0.0354(13) 0.0257(12) 0.0032(10) 0.0072(10) 0.0010(10)
C17 0.0310(14) 0.0427(15) 0.0309(13) 0.0016(11) 0.0127(11) -0.0063(11)
C18 0.0206(12) 0.0422(15) 0.0404(15) -0.0079(12) 0.0105(10) -0.0028(10)
C8 0.0356(15) 0.0438(16) 0.0349(15) -0.0013(12) -0.0084(11) -0.0043(12)
C2 0.0222(12) 0.0406(14) 0.0234(12) 0.0028(10) 0.0054(9) 0.0080(10)
C6 0.0267(13) 0.0308(13) 0.0284(13) 0.0053(10) 0.0049(10) -0.0043(10)
C1 0.0174(11) 0.0289(12) 0.0207(11) 0.0024(9) 0.0014(8) 0.0027(9)
C7 0.0423(15) 0.0449(16) 0.0233(12) -0.0066(11) 0.0078(11) 0.0129(12)
C20 0.0270(13) 0.0295(13) 0.0465(16) 0.0082(11) 0.0125(11) 0.0037(10)
C9 0.078(2) 0.0267(15) 0.0487(19) -0.0120(13) -0.0081(17) -0.0053(15)
C22 0.0299(14) 0.0414(15) 0.0346(14) -0.0040(11) -0.0003(11) 0.0107(11)
C5 0.0286(14) 0.0437(16) 0.0404(15) 0.0149(12) 0.0013(11) -0.0118(11)
C3 0.0316(15) 0.067(2) 0.0250(13) 0.0093(12) 0.0113(11) 0.0094(13)
C19 0.0258(13) 0.0390(15) 0.0530(18) 0.0046(13) 0.0086(12) 0.0105(11)
C4 0.0259(14) 0.071(2) 0.0345(15) 0.0237(14) 0.0073(11) -0.0068(13)
C24 0.105(3) 0.0424(19) 0.0351(16) 0.0122(13) 0.0163(18) 0.045(2)
C23 0.0444(18) 0.071(2) 0.0400(17) -0.0070(15) -0.0034(14) 0.0348(17)
C26 0.0634(19) 0.0232(13) 0.0384(15) 0.0012(11) 0.0269(14) 0.0058(12)
C14 0.0402(19) 0.085(3) 0.066(2) -0.027(2) -0.0125(17) 0.0225(18)
C13 0.045(2) 0.062(2) 0.098(3) 0.021(2) -0.028(2) -0.0248(17)
C25 0.109(3) 0.0275(15) 0.0422(17) 0.0093(12) 0.0396(19) 0.0211(17)
C12 0.0401(18) 0.101(3) 0.0361(17) -0.0013(18) -0.0010(14) -0.0033(18)

loop_
_atom_type_symbol
_atom_type_description
_atom_type_scat_dispersion_real
_atom_type_scat_dispersion_imag
_atom_type_scat_source
C C 0.0033 0.0016 'International Tables Vol C Tables 4.2.6.8 and 6.1.1.4'
H H 0.0000 0.0000 'International Tables Vol C Tables 4.2.6.8 and 6.1.1.4'
N N 0.0061 0.0033 'International Tables Vol C Tables 4.2.6.8 and 6.1.1.4'
Sn Sn -0.6537 1.4246 'International Tables Vol C Tables 4.2.6.8 and 6.1.1.4'

loop_
_exptl_crystal_face_index_h
_exptl_crystal_face_index_k
_exptl_crystal_face_index_l
_exptl_crystal_face_perp_dist
0 -1 0 0.156
0 1 0 0.167
0 0 1 0.043
0 0 -1 0.119
-1 0 0 0.093
1 0 0 0.051
-1 0 1 0.068

loop_
_geom_angle_atom_site_label_1
_geom_angle_atom_site_label_2
_geom_angle_atom_site_label_3
_geom_angle
C21 Sn1 C1 117.79(9)
C21 Sn1 C15 116.65(9)
C1 Sn1 C15 123.11(9)
C21 Sn1 N2 95.22(8)
C1 Sn1 N2 93.44(8)
C15 Sn1 N2 96.96(8)
C21 Sn1 N1 87.06(8)
C1 Sn1 N1 74.71(8)
C15 Sn1 N1 92.97(8)
N2 Sn1 N1 167.50(7)
N3 N2 N5 111.41(18)
N3 N2 Sn1 126.52(14)
N5 N2 Sn1 121.40(14)
C10 N5 N2 103.44(18)
N3 N4 C10 105.84(18)
N2 N3 N4 107.57(18)
C8 N1 C9 109.1(2)
C8 N1 C7 109.7(2)
C9 N1 C7 109.4(2)
C8 N1 Sn1 111.84(16)
C9 N1 Sn1 117.01(18)
C7 N1 Sn1 99.32(14)
C16 C15 C20 118.2(2)
C16 C15 Sn1 120.92(17)
C20 C15 Sn1 120.85(18)
N5 C10 N4 111.7(2)
N5 C10 C11 124.3(2)
N4 C10 C11 124.0(2)
C22 C21 C26 118.4(2)
C22 C21 Sn1 119.70(19)
C26 C21 Sn1 121.79(19)
C10 C11 C14 111.0(2)
C10 C11 C12 109.3(2)
C14 C11 C12 109.7(3)
C10 C11 C13 109.2(2)
C14 C11 C13 110.2(3)
C12 C11 C13 107.2(3)
C15 C16 C17 121.0(2)
C15 C16 H16 119.7
C17 C16 H16 119.3
C18 C17 C16 119.8(2)
C18 C17 H17 120.0
C16 C17 H17 120.2
C19 C18 C17 120.1(2)
C19 C18 H18 120.0
C17 C18 H18 119.9
N1 C8 H8A 109.5
N1 C8 H8B 109.6
H8A C8 H8B 109.5
N1 C8 H8C 109.4
H8A C8 H8C 109.5
H8B C8 H8C 109.5
C1 C2 C3 119.1(3)
C1 C2 C7 119.6(2)
C3 C2 C7 121.3(2)
C5 C6 C1 120.6(3)
C5 C6 H6 119.5
C1 C6 H6 119.8
C6 C1 C2 119.8(2)
C6 C1 Sn1 124.13(18)
C2 C1 Sn1 116.09(18)
N1 C7 C2 111.1(2)
N1 C7 H7A 109.6
C2 C7 H7A 109.5
N1 C7 H7B 109.2
C2 C7 H7B 109.4
H7A C7 H7B 108.0
C19 C20 C15 120.7(2)
C19 C20 H20 119.5
C15 C20 H20 119.7
N1 C9 H9A 109.4
N1 C9 H9B 109.5
H9A C9 H9B 109.5
N1 C9 H9C 109.5
H9A C9 H9C 109.5
H9B C9 H9C 109.5
C21 C22 C23 119.6(3)
C21 C22 H22 120.3
C23 C22 H22 120.2
C4 C5 C6 119.5(3)
C4 C5 H5 120.1
C6 C5 H5 120.4
C4 C3 C2 120.6(3)
C4 C3 H3 119.6
C2 C3 H3 119.9
C18 C19 C20 120.2(3)
C18 C19 H19 119.8
C20 C19 H19 120.0
C5 C4 C3 120.4(2)
C5 C4 H4 119.9
C3 C4 H4 119.7
C25 C24 C23 120.4(3)
C25 C24 H24 119.8
C23 C24 H24 119.8
C24 C23 C22 120.2(3)
C24 C23 H23 119.7
C22 C23 H23 120.1
C25 C26 C21 121.6(3)
C25 C26 H26 119.1
C21 C26 H26 119.3
C11 C14 H14A 109.3
C11 C14 H14B 109.2
H14A C14 H14B 109.5
C11 C14 H14C 109.9
H14A C14 H14C 109.5
H14B C14 H14C 109.5
C11 C13 H13A 109.0
C11 C13 H13B 109.7
H13A C13 H13B 109.5
C11 C13 H13C 109.7
H13A C13 H13C 109.5
H13B C13 H13C 109.5
C24 C25 C26 119.8(3)
C24 C25 H25 119.9
C26 C25 H25 120.3
C11 C12 H12A 110.0
C11 C12 H12B 109.4
H12A C12 H12B 109.5
C11 C12 H12C 109.1
H12A C12 H12C 109.5
H12B C12 H12C 109.5

loop_
_geom_bond_atom_site_label_1
_geom_bond_atom_site_label_2
_geom_bond_distance
Sn1 C21 2.119(2)
Sn1 C1 2.123(2)
Sn1 C15 2.126(2)
Sn1 N2 2.2217(18)
Sn1 N1 2.522(2)
N2 N3 1.320(3)
N2 N5 1.343(3)
N5 C10 1.328(3)
N4 N3 1.331(3)
N4 C10 1.345(3)
N1 C8 1.468(3)
N1 C9 1.475(3)
N1 C7 1.481(4)
C15 C16 1.385(3)
C15 C20 1.391(3)
C10 C11 1.507(3)
C21 C22 1.377(4)
C21 C26 1.387(4)
C11 C14 1.508(4)
C11 C12 1.516(4)
C11 C13 1.522(4)
C16 C17 1.390(4)
C16 H16 0.9300
C17 C18 1.373(4)
C17 H17 0.9299
C18 C19 1.372(4)
C18 H18 0.9298
C8 H8A 0.9600
C8 H8B 0.9600
C8 H8C 0.9598
C2 C1 1.390(3)
C2 C3 1.394(4)
C2 C7 1.507(4)
C6 C5 1.386(3)
C6 C1 1.389(3)
C6 H6 0.9299
C7 H7A 0.9700
C7 H7B 0.9700
C20 C19 1.386(4)
C20 H20 0.9301
C9 H9A 0.9602
C9 H9B 0.9600
C9 H9C 0.9600
C22 C23 1.402(4)
C22 H22 0.9301
C5 C4 1.378(4)
C5 H5 0.9300
C3 C4 1.379(5)
C3 H3 0.9299
C19 H19 0.9301
C4 H4 0.9301
C24 C25 1.346(5)
C24 C23 1.376(6)
C24 H24 0.9299
C23 H23 0.9300
C26 C25 1.378(4)
C26 H26 0.9301
C14 H14A 0.9600
C14 H14B 0.9600
C14 H14C 0.9599
C13 H13A 0.9601
C13 H13B 0.9599
C13 H13C 0.9601
C25 H25 0.9301
C12 H12A 0.9600
C12 H12B 0.9601
C12 H12C 0.9599
